data_2006524
loop_
_publ_author_name
'Cole, Jacqueline M.'
'Howard, Judith A. K.'
'MacBride, J. A. Hugh'

_publ_section_title
;
 3,5-Dinitro-2-{[(<i>R</i>)-({-})-1-phenylethyl]amino}pyridine
;
_journal_issue 9
_journal_name_full 'Acta Crystallographica Section C'
_journal_page_first 1331
_journal_page_last 1334
_journal_paper_doi 10.1107/S0108270197005507
_journal_volume 53
_journal_year 1997
_chemical_formula_sum 'C13 H12 N4 O4'
_chemical_formula_weight 288.27
_chemical_name_systematic
;
 ?
;
_space_group_IT_number 4
_symmetry_cell_setting monoclinic
_symmetry_space_group_name_Hall 'P 2yb'
_symmetry_space_group_name_H-M 'P 1 21 1'
_audit_creation_method SHELXL
_cell_angle_alpha 90.00
_cell_angle_beta 93.689(2)
_cell_angle_gamma 90.00
_cell_formula_units_Z 2
_cell_length_a 8.3890(10)
_cell_length_b 8.5800(10)
_cell_length_c 8.9340(10)
_cell_measurement_reflns_used 497
_cell_measurement_temperature 100(2)
_cell_measurement_theta_max 20.75
_cell_measurement_theta_min 3.22
_cell_volume 641.72(13)
_computing_cell_refinement SMART
_computing_data_collection 'SMART (Siemens, 1995)'
_computing_data_reduction 'SAINT (Siemens, 1995)'
_computing_molecular_graphics 'SHELXTL-Plus (Sheldrick, 1991)'
_computing_publication_material SHELXL-93
_computing_structure_refinement 'SHELXL-93 (Sheldrick, 1993)'
_computing_structure_solution 'SHELXS-86 (Sheldrick, 1990)'
_diffrn_ambient_temperature 100(2)
_diffrn_measurement_device 'Siemens SMART-CCD diffractometer'
_diffrn_measurement_method '\w scans'
_diffrn_radiation_monochromator graphite
_diffrn_radiation_source 'fine-focus sealed tube'
_diffrn_radiation_type MoK\a
_diffrn_radiation_wavelength 0.71073
_diffrn_reflns_av_R_equivalents 0.0548
_diffrn_reflns_av_sigmaI/netI 0.0471
_diffrn_reflns_limit_h_max 9
_diffrn_reflns_limit_h_min -9
_diffrn_reflns_limit_k_max 10
_diffrn_reflns_limit_k_min -7
_diffrn_reflns_limit_l_max 10
_diffrn_reflns_limit_l_min -8
_diffrn_reflns_number 2576
_diffrn_reflns_theta_max 25.10
_diffrn_reflns_theta_min 2.28
_diffrn_standards_decay_% 0
_diffrn_standards_number 0
_exptl_absorpt_coefficient_mu 0.114
_exptl_crystal_colour yellow
_exptl_crystal_density_diffrn 1.492
_exptl_crystal_density_meas ?
_exptl_crystal_density_method 'not measured'
_exptl_crystal_description 'rectangular plate'
_exptl_crystal_F_000 300
_exptl_crystal_size_max 0.45
_exptl_crystal_size_mid 0.35
_exptl_crystal_size_min 0.10
_refine_diff_density_max 0.224
_refine_diff_density_min -0.228
_refine_ls_abs_structure_details 'established by synthesis [Flack (1983) parameter not determinate]'
_refine_ls_abs_structure_Flack -2.(2)
_refine_ls_extinction_method none
_refine_ls_goodness_of_fit_all 1.169
_refine_ls_goodness_of_fit_obs 1.115
_refine_ls_hydrogen_treatment refxyz
_refine_ls_matrix_type full
_refine_ls_number_parameters 226
_refine_ls_number_reflns 1713
_refine_ls_number_restraints 1
_refine_ls_restrained_S_all 1.389
_refine_ls_restrained_S_obs 1.114
_refine_ls_R_factor_all 0.0549
_refine_ls_R_factor_obs .0449
_refine_ls_shift/esd_max 0.001
_refine_ls_shift/esd_mean 0.000
_refine_ls_structure_factor_coef Fsqd
_refine_ls_weighting_details 'w = 1/[\s^2^(Fo^2^)+(0.0334P)^2^+0.5637P] where P=(Fo^2^+2Fc^2^)/3'
_refine_ls_weighting_scheme calc
_refine_ls_wR_factor_all 0.1276
_refine_ls_wR_factor_obs .0971
_reflns_number_observed 1566
_reflns_number_total 1723
_reflns_observed_criterion >2sigma(I)
_cod_data_source_file na1281.cif
_cod_data_source_block 1
_cod_depositor_comments
;
The following automatic conversions were performed:
'_geom_bond_publ_flag' value 'YES' changed to 'yes' according to
'/home/saulius/struct/CIF-dictionaries/cif_core.dic' dictionary named
'cif_core.dic' version 2.4.1 from 2010-06-29 (14 times).

Automatic conversion script
Id: cif_fix_enum 1527 2010-12-29 10:47:43Z saulius 

The following automatic conversions were performed:

'_exptl_crystal_density_meas' value 'None' was changed to '?' - the
value is perceived as not measured.

Automatic conversion script
Id: cif_fix_values 3008 2015-01-20 13:52:24Z robertas 
;
_cod_original_cell_volume 641.7(2)
_cod_original_sg_symbol_H-M 'P 21'
_cod_database_code 2006524

loop_
_symmetry_equiv_pos_as_xyz
'x, y, z'
'-x, y+1/2, -z'

loop_
_atom_site_aniso_label
_atom_site_aniso_U_11
_atom_site_aniso_U_22
_atom_site_aniso_U_33
_atom_site_aniso_U_12
_atom_site_aniso_U_13
_atom_site_aniso_U_23
O1 .0248(14) .026(2) .042(2) .0051(13) .0112(13) .0047(13)
O2 .0319(15) .029(2) .037(2) .0078(13) .0035(12) .0098(14)
O3 .0310(14) .029(2) .0290(14) .0003(14) .0071(11) .0033(14)
O4 .0188(13) .029(2) .042(2) .0035(13) -.0039(11) -.0009(13)
N1 .024(2) .018(2) .031(2) .0012(14) .0029(14) .0042(14)
N2 .022(2) .019(2) .025(2) -.0013(15) -.0002(14) .0002(14)
N3 .030(2) .020(2) .026(2) -.0001(15) -.0002(14) .0022(15)
N4 .027(2) .023(2) .025(2) -.005(2) .0029(13) -.005(2)
C1 .025(2) .022(2) .018(2) .002(2) -.0022(14) .004(2)
C2 .027(2) .019(2) .024(2) -.007(2) -.0024(15) .000(2)
C3 .022(2) .026(3) .027(2) .000(2) -.0010(15) .001(2)
C4 .029(2) .023(2) .030(2) .005(2) .005(2) .008(2)
C5 .035(2) .025(2) .022(2) .002(2) .002(2) .001(2)
C6 .025(2) .019(2) .027(2) -.004(2) .001(2) .001(2)
C7 .022(2) .021(2) .025(2) .000(2) -.0003(15) .002(2)
C8 .027(2) .028(3) .026(2) .002(2) .001(2) -.001(2)
C9 .019(2) .022(2) .022(2) -.002(2) -.0023(14) -.001(2)
C10 .020(2) .017(2) .022(2) .003(2) -.0010(14) -.0012(14)
C11 .023(2) .018(2) .021(2) -.001(2) -.0022(14) -.002(2)
C12 .019(2) .020(2) .025(2) .000(2) -.0007(14) -.005(2)
C13 .024(2) .023(2) .026(2) .001(2) .000(2) -.002(2)

loop_
_atom_site_label
_atom_site_fract_x
_atom_site_fract_y
_atom_site_fract_z
_atom_site_U_iso_or_equiv
_atom_site_thermal_displace_type
_atom_site_calc_flag
_atom_site_refinement_flags
_atom_site_occupancy
_atom_site_disorder_group
_atom_site_type_symbol
O1 -.1566(3) .9649(4) .7299(3) .0307(7) Uani d . 1 . O
O2 -.0182(3) 1.0684(4) .5592(3) .0326(7) Uani d . 1 . O
O3 .5153(3) .8907(4) .4943(3) .0295(7) Uani d . 1 . O
O4 .6102(3) .6964(4) .6283(3) .0300(7) Uani d . 1 . O
N1 -.0816(4) .6743(4) .8228(4) .0244(8) Uani d . 1 . N
H1N -.151(5) .739(6) .808(5) .029 Uiso d . 1 . H
N2 .1773(3) .6038(4) .7886(3) .0221(8) Uani d . 1 . N
N3 -.0391(4) .9658(4) .6528(3) .0252(8) Uani d . 1 . N
N4 .4996(4) .7843(4) .5843(3) .0249(8) Uani d . 1 . N
C1 -.2451(4) .5561(5) 1.0062(4) .0220(9) Uani d . 1 . C
C2 -.3860(4) .4728(5) 1.0004(4) .0236(9) Uani d . 1 . C
H2 -.404(5) .397(6) .934(5) .028 Uiso d . 1 . H
C3 -.5051(5) .5040(5) 1.0990(4) .0251(9) Uani d . 1 . C
H3 -.610(5) .437(5) 1.089(4) .030 Uiso d . 1 . H
C4 -.4795(5) .6182(5) 1.2074(4) .0272(9) Uani d . 1 . C
H4 -.569(5) .643(5) 1.283(5) .033 Uiso d . 1 . H
C5 -.3371(5) .7024(5) 1.2167(4) .0272(9) Uani d . 1 . C
H5 -.309(5) .780(6) 1.298(5) .033 Uiso d . 1 . H
C6 -.2224(5) .6731(5) 1.1147(4) .0241(9) Uani d . 1 . C
H6 -.128(5) .732(5) 1.121(5) .029 Uiso d . 1 . H
C7 -.1131(5) .5259(5) .8989(4) .0230(9) Uani d . 1 . C
H7 -.015(5) .505(5) .961(4) .028 Uiso d . 1 . H
C8 -.1526(5) .3981(5) .7838(4) .0268(9) Uani d . 1 . C
H8A -.161(5) .294(6) .846(5) .040 Uiso d . 1 . H
H8B -.069(6) .385(6) .713(5) .040 Uiso d . 1 . H
H8C -.253(6) .423(6) .720(5) .040 Uiso d . 1 . H
C9 .0574(4) .7090(5) .7635(4) .0207(8) Uani d . 1 . C
C10 .0824(4) .8462(5) .6760(4) .0200(8) Uani d . 1 . C
C11 .2243(4) .8695(5) .6132(4) .0207(9) Uani d . 1 . C
H11 .243(5) .969(6) .559(4) .025 Uiso d . 1 . H
C12 .3437(4) .7593(5) .6420(4) .0215(9) Uani d . 1 . C
C13 .3165(5) .6315(5) .7310(4) .0244(9) Uani d . 1 . C
H13 .408(5) .548(5) .752(4) .029 Uiso d . 1 . H

loop_
_atom_type_symbol
_atom_type_description
_atom_type_scat_dispersion_real
_atom_type_scat_dispersion_imag
_atom_type_scat_source
C C 0.0033 0.0016 'International Tables Vol C Tables 4.2.6.8 and 6.1.1.4'
H H 0.0000 0.0000 'International Tables Vol C Tables 4.2.6.8 and 6.1.1.4'
N N 0.0061 0.0033 'International Tables Vol C Tables 4.2.6.8 and 6.1.1.4'
O O 0.0106 0.0060 'International Tables Vol C Tables 4.2.6.8 and 6.1.1.4'

loop_
_geom_angle_atom_site_label_1
_geom_angle_atom_site_label_2
_geom_angle_atom_site_label_3
_geom_angle
_geom_angle_publ_flag
N3 O1 H1N 101.0(10) ?
C9 N1 C7 123.9(3) yes
C9 N1 H1N 114(3) ?
C7 N1 H1N 122(3) ?
C13 N2 C9 118.5(3) ?
O2 N3 O1 122.3(3) yes
O2 N3 C10 118.1(3) yes
O1 N3 C10 119.5(3) yes
O3 N4 O4 123.3(3) yes
O3 N4 C12 118.6(3) yes
O4 N4 C12 118.0(3) yes
C2 C1 C6 118.4(4) ?
C2 C1 C7 122.7(4) ?
C6 C1 C7 118.9(4) ?
C1 C2 C3 121.5(4) ?
C1 C2 H2 121(3) ?
C3 C2 H2 118(3) ?
C4 C3 C2 119.4(4) ?
C4 C3 H3 123(2) ?
C2 C3 H3 118(2) ?
C3 C4 C5 120.1(4) ?
C3 C4 H4 120(2) ?
C5 C4 H4 120(2) ?
C6 C5 C4 119.6(4) ?
C6 C5 H5 117(3) ?
C4 C5 H5 123(2) ?
C5 C6 C1 121.0(4) ?
C5 C6 H6 119(3) ?
C1 C6 H6 121(3) ?
N1 C7 C8 110.3(3) ?
N1 C7 C1 107.5(3) ?
C8 C7 C1 114.1(3) ?
N1 C7 H7 104(3) ?
C8 C7 H7 113(3) ?
C1 C7 H7 107(2) ?
C7 C8 H8A 106(3) ?
C7 C8 H8B 113(3) ?
H8A C8 H8B 108(4) ?
C7 C8 H8C 112(3) ?
H8A C8 H8C 113(4) ?
H8B C8 H8C 106(3) ?
N1 C9 N2 116.1(4) yes
N1 C9 C10 123.8(3) yes
N2 C9 C10 120.1(3) ?
C11 C10 C9 120.4(3) ?
C11 C10 N3 117.5(3) yes
C9 C10 N3 122.1(3) yes
C10 C11 C12 117.6(4) ?
C10 C11 H11 120(2) ?
C12 C11 H11 122(2) ?
C13 C12 C11 120.2(3) ?
C13 C12 N4 120.5(3) yes
C11 C12 N4 119.3(3) yes
N2 C13 C12 123.2(4) ?
N2 C13 H13 117(2) ?
C12 C13 H13 120(2) ?

loop_
_geom_bond_atom_site_label_1
_geom_bond_atom_site_label_2
_geom_bond_site_symmetry_2
_geom_bond_distance
_geom_bond_publ_flag
O1 N3 . 1.238(4) yes
O1 H1N . 2.06(5) ?
O2 N3 . 1.234(4) yes
O3 N4 . 1.229(4) yes
O4 N4 . 1.240(4) yes
N1 C9 . 1.345(5) yes
N1 C7 . 1.476(5) yes
N1 H1N . .81(5) ?
N2 C13 . 1.327(5) yes
N2 C9 . 1.359(5) yes
N3 C10 . 1.452(5) yes
N4 C12 . 1.452(5) yes
C1 C2 . 1.379(5) ?
C1 C6 . 1.400(6) ?
C1 C7 . 1.532(5) ?
C2 C3 . 1.400(6) ?
C2 H2 . .89(5) ?
C3 C4 . 1.385(6) ?
C3 H3 . 1.05(4) ?
C4 C5 . 1.394(6) ?
C4 H4 . 1.06(4) ?
C5 C6 . 1.390(6) ?
C5 H5 . 1.00(5) ?
C6 H6 . .94(5) ?
C7 C8 . 1.525(6) ?
C7 H7 . .98(4) ?
C8 H8A . 1.06(5) ?
C8 H8B . .99(5) ?
C8 H8C . 1.01(5) ?
C9 C10 . 1.436(5) yes
C10 C11 . 1.363(5) yes
C11 C12 . 1.388(5) yes
C11 H11 . 1.00(5) ?
C12 C13 . 1.382(6) yes
C13 H13 . 1.06(4) ?

loop_
_cod_related_entry_id
_cod_related_entry_database
_cod_related_entry_code
1 ChemSpider 21186293
